data_4313366
loop_
_publ_author_name
'Geo Paul'
'Amitava Choudhury'
'R. Nagarajan'
'C. N. R. Rao'

_publ_section_title
;
 Amine-Templated Linear Vanadium Sulfates with Different Chain Structures
;
_journal_name_full 'Inorganic Chemistry'
_journal_page_first 2004
_journal_page_last 2013
_journal_paper_doi 10.1021/ic020645v
_journal_volume 42
_journal_year 2003
_chemical_formula_sum 'C6 H16 N2 O13 S2 V2'
_chemical_formula_weight 490.21
_chemical_name_systematic
;
   ?
;
_space_group_IT_number 2
_symmetry_cell_setting triclinic
_symmetry_space_group_name_Hall '-P 1'
_symmetry_space_group_name_H-M 'P -1'
_atom_sites_solution_hydrogens geom
_atom_sites_solution_primary direct
_atom_sites_solution_secondary difmap
_audit_creation_method SHELXL
_cell_angle_alpha 77.22
_cell_angle_beta 76.470(2)
_cell_angle_gamma 80.86
_cell_formula_units_Z 2
_cell_length_a 7.4852(4)
_cell_length_b 9.5373(5)
_cell_length_c 11.9177(6)
_cell_measurement_reflns_used 2190
_cell_measurement_temperature 293(2)
_cell_measurement_theta_max 23.00
_cell_measurement_theta_min 2.00
_cell_volume 801.52(7)
_computing_cell_refinement SAINT(Siemens,1996)
_computing_data_collection SMART(Siemens,1996)
_computing_data_reduction SAINT
_computing_molecular_graphics 'SHELXTL v5.0'
_computing_publication_material 'SHELXTL v5.0'
_computing_structure_refinement 'SHELXL-93 (Sheldrick, 1993)'
_computing_structure_solution 'SHELXS-86 (Sheldrick, 1990)'
_diffrn_ambient_temperature 293(2)
_diffrn_measurement_device 'Siemens CCD-diffractometer'
_diffrn_measurement_method \W
_diffrn_radiation_monochromator graphite
_diffrn_radiation_source 'fine-focus sealed tube'
_diffrn_radiation_type MoK\a
_diffrn_radiation_wavelength 0.71073
_diffrn_reflns_av_R_equivalents 0.0195
_diffrn_reflns_av_sigmaI/netI 0.0415
_diffrn_reflns_limit_h_max 6
_diffrn_reflns_limit_h_min -8
_diffrn_reflns_limit_k_max 10
_diffrn_reflns_limit_k_min -10
_diffrn_reflns_limit_l_max 9
_diffrn_reflns_limit_l_min -13
_diffrn_reflns_number 3413
_diffrn_reflns_theta_max 23.25
_diffrn_reflns_theta_min 1.79
_exptl_absorpt_coefficient_mu 1.498
_exptl_absorpt_correction_T_max 1.000000
_exptl_absorpt_correction_T_min 0.667043
_exptl_absorpt_correction_type SADABS
_exptl_crystal_colour 'Deep blue'
_exptl_crystal_density_diffrn 2.031
_exptl_crystal_description Rhombohedral
_exptl_crystal_F_000 496
_exptl_crystal_size_max 0.4
_exptl_crystal_size_mid 0.3
_exptl_crystal_size_min 0.3
_refine_diff_density_max 0.579
_refine_diff_density_min -0.432
_refine_diff_density_rms 0.077
_refine_ls_extinction_method none
_refine_ls_goodness_of_fit_all 1.033
_refine_ls_goodness_of_fit_obs 1.089
_refine_ls_matrix_type full
_refine_ls_number_parameters 290
_refine_ls_number_reflns 2297
_refine_ls_number_restraints 0
_refine_ls_restrained_S_all 1.033
_refine_ls_restrained_S_obs 1.089
_refine_ls_R_factor_all 0.0488
_refine_ls_R_factor_obs 0.0349
_refine_ls_shift/esd_max -0.001
_refine_ls_shift/esd_mean 0.000
_refine_ls_structure_factor_coef Fsqd
_refine_ls_weighting_details 'w=1/[\s^2^(Fo^2^)+(0.0439P)^2^+0.9298P] where P=(Fo^2^+2Fc^2^)/3'
_refine_ls_weighting_scheme calc
_refine_ls_wR_factor_all 0.0931
_refine_ls_wR_factor_obs 0.0859
_reflns_number_observed 1826
_reflns_number_total 2297
_reflns_observed_criterion >2sigma(I)
_cod_data_source_file ic020645v_1.cif
_cod_data_source_block sad2
_cod_depositor_comments
;
The following automatic conversions were performed:

'_symmetry_cell_setting' value 'Triclinic' changed to 'triclinic'
according to the built-in table from CIF Core dictionary named
'cif_core.dic' version 2.4.1 from 2010-06-29.

Automatic conversion script
Id: cif_fix_values 1646 2011-03-28 12:23:43Z adriana 

The following automatic conversions were performed:

'_refine_ls_weighting_scheme' value 'calc
w=1/[\s^2^(Fo^2^)+(0.0439P)^2^+0.9298P] where P=(Fo^2^+2Fc^2^)/3' was
changed to 'calc'. New tag '_refine_ls_weighting_details' was
created. The value of the new tag was set to
'w=1/[\s^2^(Fo^2^)+(0.0439P)^2^+0.9298P] where P=(Fo^2^+2Fc^2^)/3'.

Automatic conversion script
Id: cif_fix_values 3143 2015-03-26 13:38:13Z robertas 
;
_cod_database_code 4313366

loop_
_symmetry_equiv_pos_as_xyz
'x, y, z'
'-x, -y, -z'

loop_
_atom_site_aniso_label
_atom_site_aniso_U_11
_atom_site_aniso_U_22
_atom_site_aniso_U_33
_atom_site_aniso_U_23
_atom_site_aniso_U_13
_atom_site_aniso_U_12
V1 0.0157(4) 0.0171(4) 0.0249(4) 0.0013(3) -0.0076(3) -0.0037(3)
V2 0.0148(4) 0.0185(4) 0.0245(4) 0.0019(3) -0.0078(3) -0.0037(3)
S1 0.0182(5) 0.0145(5) 0.0184(5) 0.0017(4) -0.0070(4) -0.0034(4)
S2 0.0182(5) 0.0190(5) 0.0199(5) 0.0034(4) -0.0082(4) -0.0053(4)
O1 0.040(2) 0.030(2) 0.042(2) -0.009(2) -0.003(2) 0.0022(15)
O2 0.030(2) 0.030(2) 0.032(2) 0.018(2) -0.0172(15) -0.0155(15)
O3 0.027(2) 0.028(2) 0.038(2) 0.016(2) -0.018(2) -0.0126(15)
O4 0.021(2) 0.029(2) 0.029(2) 0.0087(13) -0.0112(13) -0.0083(13)
O5 0.0173(14) 0.0230(15) 0.028(2) -0.0027(13) -0.0056(12) -0.0027(12)
O6 0.032(2) 0.033(2) 0.039(2) -0.0089(15) -0.0060(14) 0.0049(14)
O7 0.0157(14) 0.031(2) 0.025(2) 0.0020(13) -0.0073(12) -0.0037(12)
O8 0.0183(15) 0.027(2) 0.029(2) -0.0012(13) -0.0050(12) -0.0060(12)
O9 0.028(2) 0.028(2) 0.023(2) 0.0046(13) -0.0108(13) -0.0064(13)
O10 0.053(2) 0.016(2) 0.043(2) 0.0045(14) -0.026(2) -0.0117(14)
O11 0.035(2) 0.032(2) 0.021(2) 0.0070(13) -0.0124(13) -0.0057(14)
O12 0.050(2) 0.019(2) 0.041(2) 0.0049(14) -0.024(2) -0.0137(14)
N1 0.033(2) 0.014(2) 0.033(2) -0.005(2) -0.005(2) -0.009(2)
C1 0.050(4) 0.030(3) 0.030(3) -0.006(2) 0.003(3) -0.006(3)
C2 0.040(3) 0.028(3) 0.033(3) -0.010(2) 0.000(2) -0.009(2)
C3 0.029(3) 0.031(3) 0.042(3) -0.013(2) 0.001(2) -0.003(2)
C4 0.032(3) 0.032(3) 0.029(3) -0.006(2) 0.002(2) -0.006(2)
C5 0.049(4) 0.035(3) 0.064(4) -0.005(3) -0.029(3) -0.009(3)
C6 0.041(3) 0.037(3) 0.055(4) -0.001(3) -0.026(3) -0.002(2)
N2 0.033(2) 0.012(2) 0.032(2) -0.002(2) -0.003(2) -0.006(2)

loop_
_atom_site_label
_atom_site_type_symbol
_atom_site_fract_x
_atom_site_fract_y
_atom_site_fract_z
_atom_site_U_iso_or_equiv
_atom_site_thermal_displace_type
_atom_site_occupancy
_atom_site_calc_flag
_atom_site_refinement_flags
_atom_site_disorder_group
V1 V 0.39730(9) 0.80021(7) 0.28089(6) 0.0193(2) Uani 1 d . .
V2 V 0.09708(9) 0.68460(7) 0.19838(6) 0.0194(2) Uani 1 d . .
S1 S 0.74009(13) 0.80802(10) 0.07898(8) 0.0171(3) Uani 1 d . .
S2 S -0.24472(13) 0.67494(10) 0.39485(8) 0.0191(3) Uani 1 d . .
O1 O 0.3243(4) 0.9225(3) 0.3562(3) 0.0383(8) Uani 1 d . .
O2 O 0.2352(4) 0.6497(4) 0.3246(3) 0.0312(8) Uani 1 d . .
O3 O 0.2573(4) 0.8379(4) 0.1562(3) 0.0317(8) Uani 1 d . .
O4 O -0.4332(4) 0.6672(3) 0.3748(2) 0.0271(7) Uani 1 d . .
O5 O 0.6084(3) 0.8898(3) 0.1643(2) 0.0228(6) Uani 1 d . .
O6 O 0.1845(4) 0.5651(3) 0.1214(3) 0.0354(8) Uani 1 d . .
O7 O 0.9287(3) 0.8118(3) 0.1001(2) 0.0243(7) Uani 1 d . .
O8 O -0.1131(4) 0.5900(3) 0.3118(2) 0.0249(7) Uani 1 d . .
O9 O 0.7340(4) 0.8825(3) -0.0395(2) 0.0266(7) Uani 1 d . .
O10 O 0.6913(4) 0.6617(3) 0.1037(3) 0.0351(8) Uani 1 d . .
O11 O -0.2381(4) 0.6057(3) 0.5150(2) 0.0301(7) Uani 1 d . .
O12 O -0.1982(4) 0.8229(3) 0.3664(3) 0.0346(8) Uani 1 d . .
N1 N 0.3203(5) 0.8781(4) -0.2506(3) 0.0262(9) Uani 1 d . .
C1 C 0.3627(9) 0.8392(6) -0.3679(4) 0.0382(12) Uani 1 d . .
C2 C 0.3196(8) 0.6854(5) -0.3544(4) 0.0335(11) Uani 1 d . .
C3 C 0.1248(7) 0.8551(5) -0.1894(5) 0.0348(11) Uani 1 d . .
C4 C 0.1066(7) 0.6945(5) -0.1655(5) 0.0320(11) Uani 1 d . .
C5 C 0.4496(9) 0.7904(6) -0.1764(6) 0.0464(14) Uani 1 d . .
C6 C 0.4398(8) 0.6314(6) -0.1741(6) 0.0430(13) Uani 1 d . .
N2 N 0.2805(5) 0.6199(4) -0.2264(3) 0.0261(9) Uani 1 d . .
O20 O 0.1117(10) 0.2018(9) 0.3744(7) 0.072(3) Uiso 0.65(2) d P .
O20A O 0.0411(22) 0.1303(19) 0.4362(16) 0.090(7) Uiso 0.35(2) d P .
H1 H 0.3341(59) 0.9568(50) -0.2515(38) 0.028(13) Uiso 1 d . .
H2 H 0.4869(76) 0.8318(56) -0.3903(46) 0.053(17) Uiso 1 d . .
H3 H 0.2793(73) 0.8990(57) -0.4074(45) 0.053(17) Uiso 1 d . .
H4 H 0.4284(66) 0.6348(50) -0.3902(40) 0.039(13) Uiso 1 d . .
H5 H 0.2165(71) 0.6831(53) -0.3792(42) 0.045(15) Uiso 1 d . .
H6 H 0.2682(54) 0.5325(48) -0.2213(35) 0.022(12) Uiso 1 d . .
H7 H 0.0118(62) 0.6758(47) -0.2055(39) 0.036(13) Uiso 1 d . .
H8 H 0.0903(62) 0.6690(50) -0.0935(43) 0.034(14) Uiso 1 d . .
H9 H 0.1049(60) 0.8941(49) -0.1157(42) 0.041(13) Uiso 1 d . .
H10 H 0.0490(73) 0.9075(58) -0.2434(47) 0.060(18) Uiso 1 d . .
H11 H 0.5666(77) 0.8100(60) -0.2112(49) 0.063(19) Uiso 1 d . .
H12 H 0.4201(82) 0.8174(68) -0.0996(56) 0.083(22) Uiso 1 d . .
H13 H 0.5565(78) 0.5926(60) -0.2194(49) 0.068(19) Uiso 1 d . .
H14 H 0.4166(77) 0.5911(62) -0.0996(53) 0.064(19) Uiso 1 d . .
H15 H 0.2264(53) 0.5935(44) 0.3752(35) 0.009(12) Uiso 1 d . .
H16 H 0.2512(70) 0.8970(53) 0.1179(43) 0.031(17) Uiso 1 d . .

loop_
_atom_type_symbol
_atom_type_description
_atom_type_scat_dispersion_real
_atom_type_scat_dispersion_imag
_atom_type_scat_source
C C 0.0033 0.0016 'International Tables Vol C Tables 4.2.6.8 and 6.1.1.4'
H H 0.0000 0.0000 'International Tables Vol C Tables 4.2.6.8 and 6.1.1.4'
N N 0.0061 0.0033 'International Tables Vol C Tables 4.2.6.8 and 6.1.1.4'
O O 0.0106 0.0060 'International Tables Vol C Tables 4.2.6.8 and 6.1.1.4'
S S 0.1246 0.1234 'International Tables Vol C Tables 4.2.6.8 and 6.1.1.4'
V V 0.3005 0.5294 'International Tables Vol C Tables 4.2.6.8 and 6.1.1.4'

loop_
_geom_angle_atom_site_label_1
_geom_angle_atom_site_label_2
_geom_angle_atom_site_label_3
_geom_angle
_geom_angle_site_symmetry_1
_geom_angle_site_symmetry_3
_geom_angle_publ_flag
O1 V1 O2 111.4(2) . . ?
O1 V1 O3 107.2(2) . . ?
O2 V1 O3 75.27(14) . . ?
O1 V1 O4 102.11(14) . 1_655 ?
O2 V1 O4 87.71(12) . 1_655 ?
O3 V1 O4 149.89(14) . 1_655 ?
O1 V1 O5 100.46(14) . . ?
O2 V1 O5 147.32(13) . . ?
O3 V1 O5 89.05(12) . . ?
O4 V1 O5 92.53(11) 1_655 . ?
O1 V1 V2 115.23(12) . . ?
O2 V1 V2 37.79(10) . . ?
O3 V1 V2 37.49(10) . . ?
O4 V1 V2 121.23(8) 1_655 . ?
O5 V1 V2 120.93(8) . . ?
O6 V2 O3 108.7(2) . . ?
O6 V2 O2 105.87(15) . . ?
O3 V2 O2 74.83(14) . . ?
O6 V2 O7 101.60(14) . 1_455 ?
O3 V2 O7 88.59(13) . 1_455 ?
O2 V2 O7 151.26(13) . 1_455 ?
O6 V2 O8 102.04(14) . . ?
O3 V2 O8 148.29(14) . . ?
O2 V2 O8 89.75(12) . . ?
O7 V2 O8 92.69(11) 1_455 . ?
O6 V2 V1 111.38(11) . . ?
O3 V2 V1 37.66(10) . . ?
O2 V2 V1 37.18(9) . . ?
O7 V2 V1 122.94(8) 1_455 . ?
O8 V2 V1 122.32(8) . . ?
O9 S1 O10 113.2(2) . . ?
O9 S1 O7 108.2(2) . . ?
O10 S1 O7 111.8(2) . . ?
O9 S1 O5 109.5(2) . . ?
O10 S1 O5 108.0(2) . . ?
O7 S1 O5 105.7(2) . . ?
O11 S2 O12 112.8(2) . . ?
O11 S2 O8 109.8(2) . . ?
O12 S2 O8 108.6(2) . . ?
O11 S2 O4 108.3(2) . . ?
O12 S2 O4 111.8(2) . . ?
O8 S2 O4 105.3(2) . . ?
V1 O2 V2 105.0(2) . . ?
V1 O2 H15 128.2(33) . . ?
V2 O2 H15 126.8(33) . . ?
V2 O3 V1 104.9(2) . . ?
V2 O3 H16 127.5(47) . . ?
V1 O3 H16 125.9(47) . . ?
S2 O4 V1 134.1(2) . 1_455 ?
S1 O5 V1 121.9(2) . . ?
S1 O7 V2 136.3(2) . 1_655 ?
S2 O8 V2 119.1(2) . . ?
C1 N1 C5 110.8(4) . . ?
C1 N1 C3 110.8(4) . . ?
C5 N1 C3 109.4(4) . . ?
C1 N1 H1 114.1(34) . . ?
C5 N1 H1 103.5(34) . . ?
C3 N1 H1 108.0(33) . . ?
N1 C1 C2 108.7(4) . . ?
N1 C1 H2 105.5(35) . . ?
C2 C1 H2 103.3(34) . . ?
N1 C1 H3 104.7(32) . . ?
C2 C1 H3 107.1(33) . . ?
H2 C1 H3 126.7(48) . . ?
N2 C2 C1 108.4(4) . . ?
N2 C2 H4 107.9(28) . . ?
C1 C2 H4 106.1(28) . . ?
N2 C2 H5 105.5(32) . . ?
C1 C2 H5 111.8(33) . . ?
H4 C2 H5 116.9(43) . . ?
N1 C3 C4 108.5(4) . . ?
N1 C3 H9 104.9(26) . . ?
C4 C3 H9 112.6(26) . . ?
N1 C3 H10 105.8(31) . . ?
C4 C3 H10 110.5(32) . . ?
H9 C3 H10 114.0(40) . . ?
N2 C4 C3 108.4(4) . . ?
N2 C4 H7 102.8(25) . . ?
C3 C4 H7 110.4(26) . . ?
N2 C4 H8 111.9(33) . . ?
C3 C4 H8 105.1(33) . . ?
H7 C4 H8 118.0(42) . . ?
N1 C5 C6 107.6(4) . . ?
N1 C5 H11 108.9(37) . . ?
C6 C5 H11 107.7(36) . . ?
N1 C5 H12 109.8(37) . . ?
C6 C5 H12 114.8(38) . . ?
H11 C5 H12 107.9(51) . . ?
N2 C6 C5 108.8(4) . . ?
N2 C6 H13 110.9(34) . . ?
C5 C6 H13 108.4(34) . . ?
N2 C6 H14 108.7(39) . . ?
C5 C6 H14 105.2(38) . . ?
H13 C6 H14 114.6(50) . . ?
C4 N2 C2 110.1(4) . . ?
C4 N2 C6 110.5(4) . . ?
C2 N2 C6 109.4(4) . . ?
C4 N2 H6 109.9(28) . . ?
C2 N2 H6 106.7(28) . . ?
C6 N2 H6 110.2(28) . . ?

loop_
_geom_bond_atom_site_label_1
_geom_bond_atom_site_label_2
_geom_bond_distance
_geom_bond_site_symmetry_2
_geom_bond_publ_flag
V1 O1 1.580(3) . ?
V1 O2 1.932(3) . ?
V1 O3 1.952(3) . ?
V1 O4 1.999(3) 1_655 ?
V1 O5 2.008(3) . ?
V1 V2 3.0876(9) . ?
V2 O6 1.586(3) . ?
V2 O3 1.944(3) . ?
V2 O2 1.959(3) . ?
V2 O7 2.002(3) 1_455 ?
V2 O8 2.008(3) . ?
S1 O9 1.441(3) . ?
S1 O10 1.448(3) . ?
S1 O7 1.498(3) . ?
S1 O5 1.500(3) . ?
S2 O11 1.447(3) . ?
S2 O12 1.455(3) . ?
S2 O8 1.501(3) . ?
S2 O4 1.501(3) . ?
O2 H15 0.71(4) . ?
O3 H16 0.64(5) . ?
O4 V1 1.999(3) 1_455 ?
O7 V2 2.002(3) 1_655 ?
N1 C1 1.476(6) . ?
N1 C5 1.494(6) . ?
N1 C3 1.501(6) . ?
N1 H1 0.77(5) . ?
C1 C2 1.517(7) . ?
C1 H2 0.90(5) . ?
C1 H3 0.92(5) . ?
C2 N2 1.494(6) . ?
C2 H4 0.94(5) . ?
C2 H5 0.89(5) . ?
C3 C4 1.517(6) . ?
C3 H9 1.00(5) . ?
C3 H10 0.96(6) . ?
C4 N2 1.489(6) . ?
C4 H7 1.00(5) . ?
C4 H8 0.82(5) . ?
C5 C6 1.523(7) . ?
C5 H11 0.91(5) . ?
C5 H12 0.97(6) . ?
C6 N2 1.498(6) . ?
C6 H13 0.98(5) . ?
C6 H14 0.87(6) . ?
N2 H6 0.84(4) . ?
O20 O20A 1.00(2) . ?
